data_2009884
loop_
_publ_author_name
'De Munno, G.'
'Julve, M.'

_publ_section_title
;2,2'-Bipyrimidine (bpm)-bridged dinuclear complexes. 3. Structure of
 \m-(2,2'-bipyrimidine-<i>N</i>^1^,<i>N</i>^1'^:<i>N</i>^3^,<i>N</i>^3'^)bis(tetraaquazinc)
 disulfate dihydrate, [Zn~2~(\m-bpm)(H~2~O)~8~](SO~4~)~2~.2H~2~O
;
_journal_issue 7
_journal_name_full 'Acta Crystallographica Section C'
_journal_page_first 1034
_journal_page_last 1037
_journal_paper_doi 10.1107/S0108270193012363
_journal_volume 50
_journal_year 1994
_chemical_formula_moiety 'C8 H22 N4 O8 Zn2 4+,2(O4 S 2-),2(H2 O)'
_chemical_formula_sum 'C8 H26 N4 O18 S2 Zn2'
_chemical_formula_weight 661.2
_space_group_IT_number 14
_symmetry_cell_setting monoclinic
_symmetry_space_group_name_Hall '-P 2ybc'
_symmetry_space_group_name_H-M 'P 1 21/c 1'
_atom_type_scat_source IntTabIV
_cell_angle_alpha 90
_cell_angle_beta 91.890(10)
_cell_angle_gamma 90
_cell_formula_units_Z 2
_cell_length_a 8.1280(10)
_cell_length_b 11.818(2)
_cell_length_c 11.719(2)
_cell_measurement_reflns_used 25
_cell_measurement_temperature 298
_cell_measurement_theta_max 15
_cell_measurement_theta_min 7.5
_cell_volume 1125.1(3)
_diffrn_measurement_device 'Siemens R/3mV four-circle'
_diffrn_measurement_method \w-2\q
_diffrn_radiation_type MoK\a
_diffrn_radiation_wavelength 0.71073
_diffrn_reflns_av_R_equivalents 0.008
_diffrn_reflns_limit_h_max 10
_diffrn_reflns_limit_h_min 0
_diffrn_reflns_limit_k_max 15
_diffrn_reflns_limit_k_min 0
_diffrn_reflns_limit_l_max 15
_diffrn_reflns_limit_l_min -15
_diffrn_reflns_number 2942
_diffrn_reflns_theta_max 27.5
_diffrn_standards_decay_% .0
_diffrn_standards_interval_count 150
_diffrn_standards_number 2
_exptl_absorpt_coefficient_mu 2.45
_exptl_absorpt_correction_T_max 0.384
_exptl_absorpt_correction_T_min 0.337
_exptl_absorpt_correction_type empirical
_exptl_crystal_colour colourless
_exptl_crystal_density_diffrn 1.952
_exptl_crystal_description polyhedral
_exptl_crystal_size_max 0.39
_exptl_crystal_size_mid 0.28
_exptl_crystal_size_min 0.22
_refine_diff_density_max 0.35
_refine_diff_density_min -0.92
_refine_ls_goodness_of_fit_obs 1.059
_refine_ls_hydrogen_treatment refU
_refine_ls_number_parameters 184
_refine_ls_number_reflns 2217
_refine_ls_R_factor_obs 0.0280
_refine_ls_shift/esd_max 0.033
_refine_ls_structure_factor_coef F
_refine_ls_weighting_details 'w = 1/[\s^2^(F) + 0.0010F^2^]'
_refine_ls_weighting_scheme calc
_refine_ls_wR_factor_obs 0.0296
_reflns_number_observed 2217
_reflns_number_total 2578
_reflns_observed_criterion 'I > 3\s(I)'
_cod_data_source_file na1055.cif
_cod_data_source_block na1055_structure_1_of_1
_cod_depositor_comments
;
The following automatic conversions were performed:

'_refine_ls_weighting_scheme' value '1/[\s^2^(F) + 0.0010F^2^]' was
changed to 'calc'. New tag '_refine_ls_weighting_details' was
created. The value of the new tag was set to 'w = 1/[\s^2^(F) +
0.0010F^2^]'.

Automatic conversion script
Id: cif_fix_values 3143 2015-03-26 13:38:13Z robertas 
;
_cod_original_sg_symbol_H-M 'P 21/c'
_cod_database_code 2009884

loop_
_symmetry_equiv_pos_as_xyz
x,y,z
-x,-y,-z
x,1/2-y,1/2+z
-x,-1/2+y,-1/2-z

loop_
_atom_site_label
_atom_site_fract_x
_atom_site_fract_y
_atom_site_fract_z
_atom_site_U_iso_or_equiv
Zn(1) .18638(3) .10734(2) .18822(2) .0200(10)
S(1) .72870(6) .28374(4) -.02002(4) .0200(10)
O(1) .4229(2) .1778(2) .21220(10) .0290(10)
O(2) .1145(2) .1405(2) .35020(10) .0360(10)
O(3) .1101(2) .2724(2) .1450(2) .0320(10)
O(4) .2741(2) -.05630(10) .24050(10) .0270(10)
O(5) .8392(2) .22860(10) -.1005(2) .0320(10)
O(6) .6051(2) .3554(2) -.0827(2) .0390(10)
O(7) .8275(2) .3614(2) .0546(2) .0320(10)
O(8) .6475(2) .1963(2) .0467(2) .0360(10)
O(9) .3231(2) .4086(2) .0308(2) .0350(10)
N(1) .2033(2) .0613(2) .00730(10) .0200(10)
C(1) .3269(3) .0806(2) -.0628(2) .0260(10)
C(2) .3176(3) .0472(2) -.1749(2) .0270(10)
C(3) .1767(3) -.0089(2) -.2121(2) .0260(10)
N(2) .0519(2) -.0283(2) -.14310(10) .0200(10)
C(4) .0706(2) .0092(2) -.0374(2) .0180(10)
H(1) .424 .119 -.034 .050
H(2) .405 .062 -.225 .050
H(3) .168 -.035 -.290 .050
H(1w) .500(3) .190(3) .155(2) .050
H(2w) .489(3) .165(3) .2790(10) .050
H(3w) .041(3) .197(2) .374(2) .050
H(4w) .181(3) .123(2) .415(2) .050
H(5w) .191(3) .318(2) .111(2) .050
H(6w) .011(2) .284(3) .102(2) .050
H(7w) .247(4) -.088(2) .3120(10) .050
H(8w) .253(4) -.117(2) .189(2) .050
H(9w) .417(3) .382(2) -.007(3) .050
H(10w) .334(4) .4870(10) .035(3) .050

loop_
_geom_angle_atom_site_label_1
_geom_angle_atom_site_label_2
_geom_angle_atom_site_label_3
_geom_angle_site_symmetry_3
_geom_angle
_geom_angle_publ_flag
O(1) Zn(1) O(2) . 95.00(10) yes
O(1) Zn(1) N(1) . 98.10(10) yes
O(1) Zn(1) O(4) . 91.50(10) yes
O(2) Zn(1) N(1) . 166.70(10) yes
O(2) Zn(1) O(4) . 90.60(10) yes
O(3) Zn(1) N(2) 2 94.90(10) yes
O(3) Zn(1) N(1) . 91.40(10) yes
O(3) Zn(1) O(4) . 176.40(10) yes
Zn(1) N(1) C(4) . 114.70(10) yes
N(1) C(1) C(2) . 121.4(2) yes
C(2) C(3) N(2) . 121.9(2) yes
C(3) N(2) Zn(1) 2 127.40(10) yes
N(1) C(4) N(2) . 126.1(2) yes
N(2) C(4) C(4) 2 116.0(2) yes
O(5) S(1) O(7) . 108.70(10) yes
O(5) S(1) O(8) . 108.90(10) yes
O(7) S(1) O(8) . 111.50(10) yes
O(1) Zn(1) N(2) 2 173.30(10) yes
O(1) Zn(1) O(3) . 85.70(10) yes
O(2) Zn(1) N(2) 2 91.60(10) yes
O(2) Zn(1) O(3) . 87.40(10) yes
N(1) Zn(1) N(2) 2 75.30(10) yes
O(4) Zn(1) N(2) 2 88.10(10) yes
O(4) Zn(1) N(1) . 91.20(10) yes
Zn(1) N(1) C(1) . 128.50(10) yes
C(1) N(1) C(4) . 116.8(2) yes
C(1) C(2) C(3) . 117.3(2) yes
C(3) N(2) C(4) . 116.4(2) yes
C(4) N(2) Zn(1) 2 116.20(10) yes
N(1) C(4) C(4) 2 117.8(2) yes
O(5) S(1) O(6) . 110.50(10) yes
O(6) S(1) O(7) . 106.40(10) yes
O(6) S(1) O(8) . 110.80(10) yes

loop_
_geom_bond_atom_site_label_1
_geom_bond_atom_site_label_2
_geom_bond_site_symmetry_1
_geom_bond_site_symmetry_2
_geom_bond_distance
_geom_bond_publ_flag
Zn(1) O(1) . . 2.105(2) yes
Zn(1) O(3) . . 2.104(2) yes
Zn(1) N(1) . . 2.197(2) yes
N(1) C(1) . . 1.338(3) yes
C(1) C(2) . . 1.371(3) yes
C(3) N(2) . . 1.337(3) yes
C(4) C(4) . 2 1.482(4) yes
S(1) O(6) . . 1.489(2) yes
S(1) O(8) . . 1.466(2) yes
Zn(1) O(2) . . 2.042(2) yes
Zn(1) O(4) . . 2.143(2) yes
Zn(1) N(2) . 2 2.199(2) yes
N(1) C(4) . . 1.335(3) yes
C(2) C(3) . . 1.382(3) yes
N(2) C(4) . . 1.320(2) yes
S(1) O(5) . . 1.475(2) yes
S(1) O(7) . . 1.485(2) yes
